data_9007978
loop_
_publ_author_name
'Zarkouna, E. B.'
'Driss, A.'

_publ_section_title
;
 LiYb(PO3)4
;
_journal_name_full 'Acta Crystallographica, Section E'
_journal_page_first i102
_journal_page_last i104
_journal_paper_doi 10.1107/S1600536804017283
_journal_volume 60
_journal_year 2004
_chemical_formula_structural LiYb(PO3)4
_chemical_formula_sum 'Li O12 P4 Yb'
_space_group_IT_number 15
_symmetry_space_group_name_Hall '-C 2yc'
_symmetry_space_group_name_H-M 'C 1 2/c 1'
_cell_angle_alpha 90
_cell_angle_beta 125.910
_cell_angle_gamma 90
_cell_length_a 16.194
_cell_length_b 7.0240
_cell_length_c 9.498
_cell_formula_units_Z 4
_cell_volume 875.031
_database_code_amcsd 0010436
_exptl_crystal_density_diffrn 3.764
_cod_original_formula_sum 'Li Yb P4 O12'
_cod_database_code 9007978
_amcsd_formula_title LiYb(PO3)4

loop_
_space_group_symop_operation_xyz
x,y,z
1/2+x,1/2+y,z
x,-y,1/2+z
1/2+x,1/2-y,1/2+z
-x,y,1/2-z
1/2-x,1/2+y,1/2-z
-x,-y,-z
1/2-x,1/2-y,-z

loop_
_atom_site_aniso_label
_atom_site_aniso_U_11
_atom_site_aniso_U_22
_atom_site_aniso_U_33
_atom_site_aniso_U_12
_atom_site_aniso_U_13
_atom_site_aniso_U_23
Li 0.01900 0.01400 0.01500 0.00000 0.01200 0.00000
Yb 0.00550 0.00530 0.00380 0.00000 0.00260 0.00000
P1 0.00500 0.00480 0.00440 0.00040 0.00240 0.00050
P2 0.00510 0.00510 0.00450 -0.00050 0.00270 -0.00090
O1 0.01200 0.00600 0.01500 0.00000 0.00900 0.00300
O2 0.01000 0.00700 0.01200 -0.00100 0.00800 -0.00200
O3 0.01000 0.01300 0.00200 -0.00200 0.00200 0.00100
O4 0.01500 0.00300 0.00700 0.00100 0.00700 -0.00100
O5 0.00600 0.01200 0.00600 -0.00300 0.00300 -0.00400
O6 0.00700 0.01000 0.00400 0.00100 0.00100 0.00000

loop_
_atom_site_label
_atom_site_fract_x
_atom_site_fract_y
_atom_site_fract_z
_atom_site_U_iso_or_equiv
Li 0.00000 0.29400 0.75000 0.01500
Yb 0.00000 0.20382 0.25000 0.00500
P1 0.13736 0.44970 0.11650 0.00490
P2 0.85435 0.14830 0.80600 0.00490
O1 0.11270 0.28520 0.18510 0.01050
O2 0.93040 0.08080 0.77720 0.00860
O3 0.87210 0.11640 0.97650 0.00960
O4 0.84420 0.37170 0.76560 0.00850
O5 0.74530 0.07570 0.64930 0.00830
O6 0.06470 0.49870 0.92740 0.00830

loop_
_cod_related_entry_id
_cod_related_entry_database
_cod_related_entry_code
1 AMCSD 0010436
